data_1538310
loop_
_publ_author_name
'Lundgren, G.'

_publ_section_title
;
 The crystal structure of Ce6 O4 (O H)4 (S O4)6
;
_journal_name_full 'Arkiv foer Kemi'
_journal_page_first 183
_journal_page_last 197
_journal_volume 10
_journal_year 1957
_chemical_formula_sum 'Ce3 H2 O16 S3'
_chemical_name_systematic 'Ce3 (S O4)3 (O H)2 O2'
_space_group_IT_number 87
_symmetry_space_group_name_Hall '-I 4'
_symmetry_space_group_name_H-M 'I 4/m'
_cell_angle_alpha 90
_cell_angle_beta 90
_cell_angle_gamma 90
_cell_formula_units_Z 4
_cell_length_a 10.661
_cell_length_b 10.661
_cell_length_c 10.288
_cell_volume 1169.302
_citation_journal_id_ASTM ARKEAD
_cod_data_source_file Lundgren_ARKEAD_1957_253.cif
_cod_data_source_block H4Ce6O32S6
_cod_depositor_comments
;

2017-08-30
Z value and formula fixed to values more according to usual
chemical conventions.                 miguel
;
_cod_original_formula_units_Z 2
_cod_original_formula_sum 'H4 Ce6 O32 S6'
_cod_database_code 1538310

loop_
_symmetry_equiv_pos_as_xyz
x,y,z
-y,x,z
-x,-y,z
y,-x,z
-x,-y,-z
y,-x,-z
x,y,-z
-y,x,-z
x+1/2,y+1/2,z+1/2
-y+1/2,x+1/2,z+1/2
-x+1/2,-y+1/2,z+1/2
y+1/2,-x+1/2,z+1/2
-x+1/2,-y+1/2,-z+1/2
y+1/2,-x+1/2,-z+1/2
x+1/2,y+1/2,-z+1/2
-y+1/2,x+1/2,-z+1/2

loop_
_atom_site_label
_atom_site_type_symbol
_atom_site_fract_x
_atom_site_fract_y
_atom_site_fract_z
_atom_site_occupancy
_atom_site_U_iso_or_equiv
S2 S+6 0.283 0.369 0 1 0.0
S1 S+6 0 0.5 0.25 1 0.0
O1 O-2 0.106 0.132 0.131 1 0.0
O5 O-2 0.148 0.386 0 1 0.0
O2 O-2 0.398 0.052 0.171 1 0.0
Ce2 Ce+4 0.252 0.032 0 1 0.0
O4 O-2 0.312 0.243 0 1 0.0
O3 O-2 0.332 0.438 0.113 1 0.0
Ce1 Ce+4 0 0 0.257 1 0.0
